data_2101369
loop_
_publ_author_name
'Nakatsuka, A.'
'Yoshiasa, A.'
'Takeno, S.'

_publ_section_title
;
 Site preference of cations and structural variation in
 Y~3~Fe~5{-~<i>x</i>}Ga~<i>x~</i>O~12~ (0 {\/leq} <i>x</i> {\/leq} 5)
 solid solutions with garnet structure
;
_journal_issue 5
_journal_name_full 'Acta Crystallographica Section B'
_journal_page_first 737
_journal_page_last 745
_journal_paper_doi 10.1107/S0108768194014813
_journal_volume 51
_journal_year 1995
_chemical_formula_sum 'Fe2 Ga3 O12 Y3'
_chemical_formula_weight 779.56
_space_group_crystal_system cubic
_space_group_IT_number 230
_space_group_name_Hall '-I 4bd 2c 3'
_space_group_name_H-M_alt 'I a -3 d'
_cell_angle_alpha 90
_cell_angle_beta 90
_cell_angle_gamma 90
_cell_formula_units_Z 8
_cell_length_a 12.3170(10)
_cell_length_b 12.3170(10)
_cell_length_c 12.3170(10)
_cell_volume 1868.6(3)
_diffrn_radiation_type Mo
_diffrn_radiation_wavelength 0.71069
_exptl_absorpt_coefficient_mu 31.14
_exptl_crystal_density_diffrn 5.54
_exptl_crystal_F_000 2864
_cod_data_source_file oh0041.cif
_cod_data_source_block oh0041f
_cod_original_cell_volume 1868.7(3)
_cod_database_code 2101369

loop_
_space_group_symop_id
_space_group_symop_operation_xyz
1 x,y,z
2 -y+1/4,x+3/4,z+1/4
3 -x+1/2,-y,z+1/2
4 y+1/4,-x+1/4,z+3/4
5 x,-y,-z+1/2
6 y+1/4,x+3/4,-z+3/4
7 -x+1/2,y,-z
8 -y+1/4,-x+1/4,-z+1/4
9 z,x,y
10 -x+1/4,z+3/4,y+1/4
11 -z+1/2,-x,y+1/2
12 x+1/4,-z+1/4,y+3/4
13 z,-x,-y+1/2
14 x+1/4,z+3/4,-y+3/4
15 -z+1/2,x,-y
16 -x+1/4,-z+1/4,-y+1/4
17 y,z,x
18 y+1/2,-z+1/2,-x
19 z+3/4,y+1/4,-x+1/4
20 -y,z+1/2,-x+1/2
21 -z+1/4,-y+1/4,-x+1/4
22 -y+1/2,-z,x+1/2
23 z+3/4,-y+3/4,x+1/4
24 -z+3/4,y+1/4,x+3/4
25 -x,-y,-z
26 y+3/4,-x+1/4,-z+3/4
27 x+1/2,y,-z+1/2
28 -y+3/4,x+3/4,-z+1/4
29 -x,y,z+1/2
30 -y+3/4,-x+1/4,z+1/4
31 x+1/2,-y,z
32 y+3/4,x+3/4,z+3/4
33 -z,-x,-y
34 x+3/4,-z+1/4,-y+3/4
35 z+1/2,x,-y+1/2
36 -x+3/4,z+3/4,-y+1/4
37 -z,x,y+1/2
38 -x+3/4,-z+1/4,y+1/4
39 z+1/2,-x,y
40 x+3/4,z+3/4,y+3/4
41 -y,-z,-x
42 -y+1/2,z+1/2,x
43 -z+1/4,-y+3/4,x+3/4
44 y,-z+1/2,x+1/2
45 z+3/4,y+3/4,x+3/4
46 y+1/2,z,-x+1/2
47 -z+1/4,y+1/4,-x+3/4
48 z+1/4,-y+3/4,-x+1/4
49 x+1/2,y+1/2,z+1/2
50 -y+3/4,x+1/4,z+3/4
51 -x,-y+1/2,z
52 y+3/4,-x+3/4,z+1/4
53 x+1/2,-y+1/2,-z
54 y+3/4,x+1/4,-z+1/4
55 -x,y+1/2,-z+1/2
56 -y+3/4,-x+3/4,-z+3/4
57 z+1/2,x+1/2,y+1/2
58 -x+3/4,z+1/4,y+3/4
59 -z,-x+1/2,y
60 x+3/4,-z+3/4,y+1/4
61 z+1/2,-x+1/2,-y
62 x+3/4,z+1/4,-y+1/4
63 -z,x+1/2,-y+1/2
64 -x+3/4,-z+3/4,-y+3/4
65 y+1/2,z+1/2,x+1/2
66 y,-z,-x+1/2
67 z+1/4,y+3/4,-x+3/4
68 -y+1/2,z,-x
69 -z+3/4,-y+3/4,-x+3/4
70 -y,-z+1/2,x
71 z+1/4,-y+1/4,x+3/4
72 -z+1/4,y+3/4,x+1/4
73 -x+1/2,-y+1/2,-z+1/2
74 y+1/4,-x+3/4,-z+1/4
75 x,y+1/2,-z
76 -y+1/4,x+1/4,-z+3/4
77 -x+1/2,y+1/2,z
78 -y+1/4,-x+3/4,z+3/4
79 x,-y+1/2,z+1/2
80 y+1/4,x+1/4,z+1/4
81 -z+1/2,-x+1/2,-y+1/2
82 x+1/4,-z+3/4,-y+1/4
83 z,x+1/2,-y
84 -x+1/4,z+1/4,-y+3/4
85 -z+1/2,x+1/2,y
86 -x+1/4,-z+3/4,y+3/4
87 z,-x+1/2,y+1/2
88 x+1/4,z+1/4,y+1/4
89 -y+1/2,-z+1/2,-x+1/2
90 -y,z,x+1/2
91 -z+3/4,-y+1/4,x+1/4
92 y+1/2,-z,x
93 z+1/4,y+1/4,x+1/4
94 y,z+1/2,-x
95 -z+3/4,y+3/4,-x+1/4
96 z+3/4,-y+1/4,-x+3/4

loop_
_atom_site_label
_atom_site_fract_x
_atom_site_fract_y
_atom_site_fract_z
Y .125 .0 .25
Fe .0 .0 .0
Ga .375 .0 .25
Fe1 .0 .0 .0
Ga1 .375 .0 .25
O -.0275(4) .0564(4) .1514(4)
